data_4067688
loop_
_publ_author_name
'Brown, Neil J.'
'Collison, David'
'Edge, Ruth'
'Fitzgerald, Emma C.'
'Helliwell, Madeleine'
'Howard, Judith A. K.'
'Lancashire, Hannah N.'
'Low, Paul J.'
'McDouall, Joseph J. W.'
'Raftery, James'
'Smith, Charlene A.'
'Yufit, Dmitry S.'
'Whiteley, Mark W.'

_publ_contact_author
; 
    Madeleine Helliwell 
;
_publ_section_title
;
 Spectroscopic Properties and Electronic Structure of the
 Cycloheptatrienyl Molybdenum Alkynyl Complexes [Mo(C\\tb
 CR)(Ph2PCH2CH2PPh2)(\h-C7H7)]n+(n= 0 or 1; R =But, Fc, CO2Me, or
 C6H4-4-X, X = NH2, OMe, Me, H, CHO, CO2Me)
;
_journal_issue 5
_journal_name_full Organometallics
_journal_page_first 1261
_journal_paper_doi 10.1021/om901074b
_journal_volume 29
_journal_year 2010
_chemical_formula_sum 'C37 H34 Mo O2 P2'
_chemical_formula_weight 668.52
_chemical_name_systematic ?
_space_group_IT_number 14
_symmetry_cell_setting monoclinic
_symmetry_space_group_name_Hall '-P 2yn'
_symmetry_space_group_name_H-M 'P 1 21/n 1'
_atom_sites_solution_hydrogens geom
_atom_sites_solution_primary direct
_atom_sites_solution_secondary difmap
_audit_creation_method SHELXL-97
_cell_angle_alpha 90.00
_cell_angle_beta 95.361(2)
_cell_angle_gamma 90.00
_cell_formula_units_Z 4
_cell_length_a 8.4986(13)
_cell_length_b 18.382(3)
_cell_length_c 19.712(3)
_cell_measurement_reflns_used 968
_cell_measurement_temperature 100(2)
_cell_measurement_theta_max 26.35
_cell_measurement_theta_min 3.48
_cell_volume 3066.0(8)
_computing_cell_refinement 'Bruker SMART'
_computing_data_collection 'Bruker SMART'
_computing_data_reduction 'Bruker SAINT'
_computing_molecular_graphics 'Bruker SHELXTL'
_computing_publication_material 'Bruker SHELXTL'
_computing_structure_refinement 'SHELXL-97 (Sheldrick, 1997)'
_computing_structure_solution 'SHELXS-97 (Sheldrick, 1990)'
_diffrn_ambient_temperature 100(2)
_diffrn_measured_fraction_theta_full 1.000
_diffrn_measured_fraction_theta_max 1.000
_diffrn_measurement_device_type 'CCD area detector'
_diffrn_measurement_method 'phi and omega scans'
_diffrn_radiation_monochromator graphite
_diffrn_radiation_source 'fine-focus sealed tube'
_diffrn_radiation_type MoK\a
_diffrn_radiation_wavelength 0.71073
_diffrn_reflns_av_R_equivalents 0.0186
_diffrn_reflns_av_sigmaI/netI 0.0174
_diffrn_reflns_limit_h_max 10
_diffrn_reflns_limit_h_min -10
_diffrn_reflns_limit_k_max 22
_diffrn_reflns_limit_k_min -22
_diffrn_reflns_limit_l_max 24
_diffrn_reflns_limit_l_min -24
_diffrn_reflns_number 24108
_diffrn_reflns_theta_full 26.35
_diffrn_reflns_theta_max 26.35
_diffrn_reflns_theta_min 1.52
_exptl_absorpt_coefficient_mu 0.565
_exptl_absorpt_correction_T_max 1.0000
_exptl_absorpt_correction_T_min 0.8637
_exptl_absorpt_correction_type multi-scan
_exptl_absorpt_process_details SADABS
_exptl_crystal_colour brown
_exptl_crystal_density_diffrn 1.448
_exptl_crystal_density_method 'not measured'
_exptl_crystal_description plate
_exptl_crystal_F_000 1376
_exptl_crystal_size_max 0.50
_exptl_crystal_size_mid 0.40
_exptl_crystal_size_min 0.10
_refine_diff_density_max 1.400
_refine_diff_density_min -0.240
_refine_diff_density_rms 0.068
_refine_ls_extinction_method none
_refine_ls_goodness_of_fit_ref 1.042
_refine_ls_hydrogen_treatment constr
_refine_ls_matrix_type full
_refine_ls_number_parameters 381
_refine_ls_number_reflns 6257
_refine_ls_number_restraints 0
_refine_ls_restrained_S_all 1.042
_refine_ls_R_factor_all 0.0308
_refine_ls_R_factor_gt 0.0276
_refine_ls_shift/su_max 0.002
_refine_ls_shift/su_mean 0.000
_refine_ls_structure_factor_coef Fsqd
_refine_ls_weighting_details 'calc w=1/[\s^2^(Fo^2^)+(0.0350P)^2^+3.5085P] where P=(Fo^2^+2Fc^2^)/3'
_refine_ls_weighting_scheme calc
_refine_ls_wR_factor_gt 0.0708
_refine_ls_wR_factor_ref 0.0726
_reflns_number_gt 5739
_reflns_number_total 6257
_reflns_threshold_expression >2sigma(I)
_cod_data_source_file om901074b_si_002.cif
_cod_data_source_block z:\s3016\work\s3016abs_2d
_cod_depositor_comments
;
The following automatic conversions were performed:

'_symmetry_cell_setting' value 'Monoclinic' changed to 'monoclinic'
according to /home/saulius/struct/CIF-dictionaries/cif_core.dic
dictionary named 'cif_core.dic' version 2.4.1 from 2010-06-29.

Automatic conversion script
Id: cif_fix_values 1715 2011-07-08 13:25:40Z adriana 
;
_cod_original_cell_volume 3066.1(8)
_cod_original_sg_symbol_H-M P2(1)/n
_cod_database_code 4067688

loop_
_symmetry_equiv_pos_as_xyz
'x, y, z'
'-x+1/2, y+1/2, -z+1/2'
'-x, -y, -z'
'x-1/2, -y-1/2, z-1/2'

loop_
_atom_site_label
_atom_site_type_symbol
_atom_site_fract_x
_atom_site_fract_y
_atom_site_fract_z
_atom_site_U_iso_or_equiv
_atom_site_adp_type
_atom_site_occupancy
_atom_site_symmetry_multiplicity
_atom_site_calc_flag
_atom_site_refinement_flags
Mo1 Mo 0.821353(18) 0.218273(9) 0.261832(8) 0.01341(6) Uani 1 1 d .
P1 P 0.61231(6) 0.26025(3) 0.33188(2) 0.01506(11) Uani 1 1 d .
P2 P 0.62199(6) 0.26613(3) 0.17400(2) 0.01474(11) Uani 1 1 d .
O1 O 0.35537(19) 0.02305(9) 0.28708(9) 0.0342(4) Uani 1 1 d .
O2 O 0.4356(2) -0.01911(9) 0.18881(9) 0.0362(4) Uani 1 1 d .
C1 C 1.0090(2) 0.13849(12) 0.30892(12) 0.0262(5) Uani 1 1 d .
H1 H 1.0069 0.0932 0.3298 0.031 Uiso 1 1 calc R
C2 C 1.0072(2) 0.19811(13) 0.35252(11) 0.0265(5) Uani 1 1 d .
H2 H 1.0038 0.1875 0.3985 0.032 Uiso 1 1 calc R
C3 C 1.0099(2) 0.27286(12) 0.33533(12) 0.0248(5) Uani 1 1 d .
H3 H 1.0030 0.3050 0.3714 0.030 Uiso 1 1 calc R
C4 C 1.0216(2) 0.30551(12) 0.27120(12) 0.0252(5) Uani 1 1 d .
H4 H 1.0336 0.3558 0.2712 0.030 Uiso 1 1 calc R
C5 C 1.0174(2) 0.27109(12) 0.20736(12) 0.0241(4) Uani 1 1 d .
H5 H 1.0133 0.3022 0.1700 0.029 Uiso 1 1 calc R
C6 C 1.0186(2) 0.19559(13) 0.19165(11) 0.0242(4) Uani 1 1 d .
H6 H 1.0233 0.1836 0.1461 0.029 Uiso 1 1 calc R
C7 C 1.0135(2) 0.13735(12) 0.23707(12) 0.0248(5) Uani 1 1 d .
H7 H 1.0131 0.0913 0.2174 0.030 Uiso 1 1 calc R
C8 C 0.6013(2) 0.35434(11) 0.36327(10) 0.0189(4) Uani 1 1 d .
C9 C 0.4759(3) 0.37529(12) 0.40005(12) 0.0295(5) Uani 1 1 d .
H9 H 0.4024 0.3409 0.4113 0.035 Uiso 1 1 calc R
C10 C 0.4605(3) 0.44720(13) 0.41993(14) 0.0359(6) Uani 1 1 d .
H10 H 0.3763 0.4608 0.4441 0.043 Uiso 1 1 calc R
C11 C 0.5697(3) 0.49877(12) 0.40395(12) 0.0282(5) Uani 1 1 d .
H11 H 0.5588 0.5469 0.4174 0.034 Uiso 1 1 calc R
C12 C 0.6948(3) 0.47898(11) 0.36801(11) 0.0227(4) Uani 1 1 d .
H12 H 0.7686 0.5135 0.3573 0.027 Uiso 1 1 calc R
C13 C 0.7098(2) 0.40666(11) 0.34781(10) 0.0191(4) Uani 1 1 d .
H13 H 0.7940 0.3934 0.3235 0.023 Uiso 1 1 calc R
C14 C 0.5864(2) 0.20758(11) 0.40846(10) 0.0185(4) Uani 1 1 d .
C15 C 0.4912(3) 0.14594(12) 0.40636(11) 0.0257(5) Uani 1 1 d .
H15 H 0.4342 0.1324 0.3657 0.031 Uiso 1 1 calc R
C16 C 0.4810(3) 0.10446(13) 0.46470(12) 0.0318(5) Uani 1 1 d .
H16 H 0.4182 0.0629 0.4627 0.038 Uiso 1 1 calc R
C17 C 0.5632(3) 0.12440(13) 0.52564(12) 0.0319(5) Uani 1 1 d .
H17 H 0.5544 0.0970 0.5648 0.038 Uiso 1 1 calc R
C18 C 0.6583(3) 0.18515(14) 0.52799(11) 0.0327(5) Uani 1 1 d .
H18 H 0.7146 0.1985 0.5688 0.039 Uiso 1 1 calc R
C19 C 0.6708(3) 0.22667(12) 0.46980(11) 0.0258(5) Uani 1 1 d .
H19 H 0.7359 0.2674 0.4719 0.031 Uiso 1 1 calc R
C20 C 0.4222(2) 0.25477(11) 0.27959(10) 0.0188(4) Uani 1 1 d .
H20A H 0.3943 0.2044 0.2698 0.023 Uiso 1 1 calc R
H20B H 0.3391 0.2768 0.3032 0.023 Uiso 1 1 calc R
C21 C 0.4437(2) 0.29596(11) 0.21388(10) 0.0190(4) Uani 1 1 d .
H21A H 0.4519 0.3476 0.2237 0.023 Uiso 1 1 calc R
H21B H 0.3512 0.2885 0.1819 0.023 Uiso 1 1 calc R
C22 C 0.6537(2) 0.34749(11) 0.12275(10) 0.0185(4) Uani 1 1 d .
C23 C 0.7302(3) 0.40685(11) 0.15530(11) 0.0233(4) Uani 1 1 d .
H23 H 0.7700 0.4028 0.2007 0.028 Uiso 1 1 calc R
C24 C 0.7480(3) 0.47188(12) 0.12100(12) 0.0265(5) Uani 1 1 d .
H24 H 0.7985 0.5111 0.1435 0.032 Uiso 1 1 calc R
C25 C 0.6902(3) 0.47804(12) 0.05332(12) 0.0290(5) Uani 1 1 d .
H25 H 0.7022 0.5214 0.0301 0.035 Uiso 1 1 calc R
C26 C 0.6149(3) 0.41985(13) 0.02041(12) 0.0311(5) Uani 1 1 d .
H26 H 0.5768 0.4240 -0.0252 0.037 Uiso 1 1 calc R
C27 C 0.5954(3) 0.35488(12) 0.05479(11) 0.0245(4) Uani 1 1 d .
H27 H 0.5432 0.3162 0.0322 0.029 Uiso 1 1 calc R
C28 C 0.5517(2) 0.19952(11) 0.10919(10) 0.0184(4) Uani 1 1 d .
C29 C 0.6493(3) 0.18065(12) 0.05900(11) 0.0247(4) Uani 1 1 d .
H29 H 0.7477 0.2027 0.0585 0.030 Uiso 1 1 calc R
C30 C 0.6013(3) 0.12935(13) 0.00983(12) 0.0340(6) Uani 1 1 d .
H30 H 0.6667 0.1177 -0.0239 0.041 Uiso 1 1 calc R
C31 C 0.4560(3) 0.09546(12) 0.01081(13) 0.0379(6) Uani 1 1 d .
H31 H 0.4237 0.0612 -0.0223 0.045 Uiso 1 1 calc R
C32 C 0.3596(3) 0.11250(13) 0.06074(13) 0.0352(6) Uani 1 1 d .
H32 H 0.2628 0.0891 0.0617 0.042 Uiso 1 1 calc R
C33 C 0.4062(3) 0.16477(12) 0.11018(11) 0.0260(5) Uani 1 1 d .
H33 H 0.3402 0.1763 0.1437 0.031 Uiso 1 1 calc R
C34 C 0.6629(2) 0.12716(11) 0.25273(9) 0.0170(4) Uani 1 1 d .
C35 C 0.5698(3) 0.07954(12) 0.24579(11) 0.0247(5) Uani 1 1 d .
C36 C 0.4520(3) 0.02364(11) 0.23583(12) 0.0254(5) Uani 1 1 d .
C37 C 0.2364(3) -0.03209(13) 0.28278(16) 0.0407(6) Uani 1 1 d .
H37A H 0.1701 -0.0267 0.2409 0.061 Uiso 1 1 calc R
H37B H 0.1735 -0.0274 0.3205 0.061 Uiso 1 1 calc R
H37C H 0.2856 -0.0791 0.2840 0.061 Uiso 1 1 calc R

loop_
_atom_site_aniso_label
_atom_site_aniso_U_11
_atom_site_aniso_U_22
_atom_site_aniso_U_33
_atom_site_aniso_U_23
_atom_site_aniso_U_13
_atom_site_aniso_U_12
Mo1 0.01149(9) 0.01386(9) 0.01478(9) -0.00087(6) 0.00076(6) 0.00084(6)
P1 0.0140(2) 0.0161(2) 0.0152(2) -0.00045(18) 0.00195(18) 0.00087(18)
P2 0.0135(2) 0.0155(2) 0.0150(2) 0.00015(18) 0.00040(18) 0.00017(18)
O1 0.0300(9) 0.0241(8) 0.0503(11) -0.0042(7) 0.0129(8) -0.0077(7)
O2 0.0384(10) 0.0257(8) 0.0443(10) -0.0054(8) 0.0032(8) -0.0075(7)
C1 0.0195(10) 0.0242(11) 0.0339(12) 0.0049(9) -0.0019(9) 0.0065(8)
C2 0.0182(10) 0.0403(13) 0.0199(10) 0.0004(9) -0.0040(8) 0.0075(9)
C3 0.0126(9) 0.0315(12) 0.0294(11) -0.0134(9) -0.0030(8) 0.0029(8)
C4 0.0121(9) 0.0205(10) 0.0431(13) -0.0045(9) 0.0027(9) -0.0024(8)
C5 0.0122(9) 0.0300(11) 0.0306(12) 0.0070(9) 0.0052(8) 0.0002(8)
C6 0.0139(9) 0.0364(12) 0.0228(10) -0.0072(9) 0.0038(8) 0.0029(9)
C7 0.0152(10) 0.0234(11) 0.0351(12) -0.0096(9) -0.0002(8) 0.0064(8)
C8 0.0210(10) 0.0182(9) 0.0176(9) -0.0005(8) 0.0021(8) 0.0036(8)
C9 0.0316(12) 0.0219(11) 0.0375(13) -0.0024(9) 0.0168(10) -0.0005(9)
C10 0.0404(14) 0.0256(12) 0.0457(15) -0.0050(10) 0.0243(12) 0.0054(10)
C11 0.0394(13) 0.0161(10) 0.0299(12) -0.0018(9) 0.0081(10) 0.0049(9)
C12 0.0268(11) 0.0189(10) 0.0223(10) 0.0016(8) 0.0013(8) 0.0002(8)
C13 0.0192(10) 0.0205(10) 0.0173(9) -0.0005(8) 0.0010(8) 0.0027(8)
C14 0.0190(10) 0.0194(10) 0.0178(10) 0.0006(7) 0.0053(8) 0.0027(8)
C15 0.0297(11) 0.0260(11) 0.0219(10) -0.0030(9) 0.0060(9) -0.0051(9)
C16 0.0429(14) 0.0244(11) 0.0300(12) 0.0010(9) 0.0132(10) -0.0077(10)
C17 0.0448(14) 0.0301(12) 0.0224(11) 0.0073(9) 0.0116(10) 0.0023(10)
C18 0.0395(13) 0.0402(14) 0.0182(11) 0.0033(10) 0.0015(9) -0.0037(11)
C19 0.0276(11) 0.0281(11) 0.0217(11) 0.0009(9) 0.0019(9) -0.0065(9)
C20 0.0127(9) 0.0239(10) 0.0200(10) -0.0003(8) 0.0023(7) 0.0017(8)
C21 0.0137(9) 0.0232(10) 0.0197(10) 0.0002(8) -0.0006(7) 0.0051(8)
C22 0.0175(9) 0.0172(9) 0.0208(10) 0.0016(8) 0.0022(7) 0.0006(7)
C23 0.0262(11) 0.0217(10) 0.0214(10) -0.0015(8) -0.0007(8) -0.0012(8)
C24 0.0301(12) 0.0170(10) 0.0322(12) -0.0030(9) 0.0014(9) -0.0037(9)
C25 0.0336(12) 0.0189(10) 0.0343(12) 0.0073(9) 0.0029(10) -0.0019(9)
C26 0.0422(14) 0.0275(12) 0.0221(11) 0.0061(9) -0.0045(10) -0.0031(10)
C27 0.0281(11) 0.0217(10) 0.0228(10) 0.0009(8) -0.0028(9) -0.0045(9)
C28 0.0209(10) 0.0152(9) 0.0181(9) 0.0017(7) -0.0044(8) 0.0005(8)
C29 0.0268(11) 0.0240(11) 0.0227(10) -0.0015(8) -0.0013(8) 0.0039(9)
C30 0.0478(15) 0.0287(12) 0.0239(11) -0.0071(9) -0.0054(10) 0.0150(11)
C31 0.0562(17) 0.0177(11) 0.0345(13) -0.0059(9) -0.0238(12) 0.0061(11)
C32 0.0359(13) 0.0228(11) 0.0429(14) 0.0032(10) -0.0168(11) -0.0082(10)
C33 0.0259(11) 0.0231(11) 0.0277(11) 0.0037(9) -0.0045(9) -0.0047(9)
C34 0.0114(9) 0.0267(10) 0.0127(9) 0.0003(7) 0.0003(7) 0.0050(8)
C35 0.0269(11) 0.0214(11) 0.0261(11) 0.0038(8) 0.0038(9) 0.0054(9)
C36 0.0233(11) 0.0164(10) 0.0359(12) 0.0038(9) -0.0006(9) 0.0017(8)
C37 0.0267(12) 0.0222(12) 0.075(2) -0.0018(12) 0.0157(12) -0.0050(10)

loop_
_atom_type_symbol
_atom_type_description
_atom_type_scat_dispersion_real
_atom_type_scat_dispersion_imag
_atom_type_scat_source
C C 0.0033 0.0016 'International Tables Vol C Tables 4.2.6.8 and 6.1.1.4'
H H 0.0000 0.0000 'International Tables Vol C Tables 4.2.6.8 and 6.1.1.4'
O O 0.0106 0.0060 'International Tables Vol C Tables 4.2.6.8 and 6.1.1.4'
P P 0.1023 0.0942 'International Tables Vol C Tables 4.2.6.8 and 6.1.1.4'
Mo Mo -1.6832 0.6857 'International Tables Vol C Tables 4.2.6.8 and 6.1.1.4'

loop_
_geom_angle_atom_site_label_1
_geom_angle_atom_site_label_2
_geom_angle_atom_site_label_3
_geom_angle
C34 Mo1 C5 140.61(8)
C34 Mo1 C3 142.34(8)
C5 Mo1 C3 67.21(8)
C34 Mo1 C7 85.98(7)
C5 Mo1 C7 67.06(8)
C3 Mo1 C7 87.06(7)
C34 Mo1 C1 86.68(8)
C5 Mo1 C1 87.25(8)
C3 Mo1 C1 66.78(8)
C7 Mo1 C1 36.03(8)
C34 Mo1 C2 108.59(8)
C5 Mo1 C2 87.47(8)
C3 Mo1 C2 35.92(8)
C7 Mo1 C2 67.09(8)
C1 Mo1 C2 35.28(8)
C34 Mo1 C6 107.10(8)
C5 Mo1 C6 36.09(8)
C3 Mo1 C6 87.36(8)
C7 Mo1 C6 35.37(8)
C1 Mo1 C6 67.13(8)
C2 Mo1 C6 87.27(8)
C34 Mo1 C4 172.06(7)
C5 Mo1 C4 35.45(8)
C3 Mo1 C4 35.54(8)
C7 Mo1 C4 86.21(8)
C1 Mo1 C4 86.17(8)
C2 Mo1 C4 66.84(8)
C6 Mo1 C4 66.82(8)
C34 Mo1 P2 80.52(5)
C5 Mo1 P2 90.11(6)
C3 Mo1 P2 132.98(6)
C7 Mo1 P2 122.50(6)
C1 Mo1 P2 156.32(6)
C2 Mo1 P2 167.98(6)
C6 Mo1 P2 97.66(6)
C4 Mo1 P2 104.98(6)
C34 Mo1 P1 79.18(5)
C5 Mo1 P1 136.40(6)
C3 Mo1 P1 90.39(6)
C7 Mo1 P1 152.07(6)
C1 Mo1 P1 118.77(6)
C2 Mo1 P1 95.34(6)
C6 Mo1 P1 172.09(6)
C4 Mo1 P1 107.35(6)
P2 Mo1 P1 78.38(2)
C14 P1 C20 105.51(9)
C14 P1 C8 101.92(9)
C20 P1 C8 99.81(9)
C14 P1 Mo1 116.42(7)
C20 P1 Mo1 108.05(7)
C8 P1 Mo1 122.82(7)
C28 P2 C22 102.46(9)
C28 P2 C21 105.51(9)
C22 P2 C21 99.19(9)
C28 P2 Mo1 114.17(6)
C22 P2 Mo1 123.31(7)
C21 P2 Mo1 110.04(7)
C36 O1 C37 115.76(19)
C2 C1 C7 129.0(2)
C2 C1 Mo1 72.54(12)
C7 C1 Mo1 71.89(12)
C2 C1 H1 115.5
C7 C1 H1 115.5
Mo1 C1 H1 135.2
C1 C2 C3 127.9(2)
C1 C2 Mo1 72.18(12)
C3 C2 Mo1 71.54(12)
C1 C2 H2 116.1
C3 C2 H2 116.1
Mo1 C2 H2 135.1
C4 C3 C2 129.1(2)
C4 C3 Mo1 73.94(12)
C2 C3 Mo1 72.54(12)
C4 C3 H3 115.4
C2 C3 H3 115.4
Mo1 C3 H3 132.2
C5 C4 C3 127.8(2)
C5 C4 Mo1 70.28(12)
C3 C4 Mo1 70.52(12)
C5 C4 H4 116.1
C3 C4 H4 116.1
Mo1 C4 H4 139.6
C4 C5 C6 129.3(2)
C4 C5 Mo1 74.27(12)
C6 C5 Mo1 72.99(12)
C4 C5 H5 115.3
C6 C5 H5 115.3
Mo1 C5 H5 131.2
C7 C6 C5 127.3(2)
C7 C6 Mo1 71.77(12)
C5 C6 Mo1 70.92(12)
C7 C6 H6 116.3
C5 C6 H6 116.3
Mo1 C6 H6 136.1
C6 C7 C1 129.2(2)
C6 C7 Mo1 72.85(12)
C1 C7 Mo1 72.08(12)
C6 C7 H7 115.4
C1 C7 H7 115.4
Mo1 C7 H7 134.6
C13 C8 C9 118.56(19)
C13 C8 P1 121.47(15)
C9 C8 P1 119.85(16)
C10 C9 C8 120.3(2)
C10 C9 H9 119.8
C8 C9 H9 119.8
C11 C10 C9 120.4(2)
C11 C10 H10 119.8
C9 C10 H10 119.8
C12 C11 C10 120.1(2)
C12 C11 H11 119.9
C10 C11 H11 119.9
C11 C12 C13 119.5(2)
C11 C12 H12 120.3
C13 C12 H12 120.3
C8 C13 C12 121.18(19)
C8 C13 H13 119.4
C12 C13 H13 119.4
C15 C14 C19 118.85(19)
C15 C14 P1 121.51(16)
C19 C14 P1 119.53(16)
C16 C15 C14 120.3(2)
C16 C15 H15 119.9
C14 C15 H15 119.9
C17 C16 C15 120.6(2)
C17 C16 H16 119.7
C15 C16 H16 119.7
C18 C17 C16 119.5(2)
C18 C17 H17 120.3
C16 C17 H17 120.3
C17 C18 C19 120.5(2)
C17 C18 H18 119.8
C19 C18 H18 119.8
C18 C19 C14 120.4(2)
C18 C19 H19 119.8
C14 C19 H19 119.8
C21 C20 P1 106.27(13)
C21 C20 H20A 110.5
P1 C20 H20A 110.5
C21 C20 H20B 110.5
P1 C20 H20B 110.5
H20A C20 H20B 108.7
C20 C21 P2 112.37(13)
C20 C21 H21A 109.1
P2 C21 H21A 109.1
C20 C21 H21B 109.1
P2 C21 H21B 109.1
H21A C21 H21B 107.9
C27 C22 C23 118.37(19)
C27 C22 P2 123.47(16)
C23 C22 P2 117.99(15)
C24 C23 C22 121.1(2)
C24 C23 H23 119.5
C22 C23 H23 119.5
C25 C24 C23 119.7(2)
C25 C24 H24 120.1
C23 C24 H24 120.1
C26 C25 C24 119.9(2)
C26 C25 H25 120.1
C24 C25 H25 120.1
C25 C26 C27 120.6(2)
C25 C26 H26 119.7
C27 C26 H26 119.7
C22 C27 C26 120.4(2)
C22 C27 H27 119.8
C26 C27 H27 119.8
C33 C28 C29 119.0(2)
C33 C28 P2 121.98(16)
C29 C28 P2 119.01(16)
C30 C29 C28 120.6(2)
C30 C29 H29 119.7
C28 C29 H29 119.7
C31 C30 C29 120.1(2)
C31 C30 H30 120.0
C29 C30 H30 120.0
C32 C31 C30 120.0(2)
C32 C31 H31 120.0
C30 C31 H31 120.0
C31 C32 C33 120.4(2)
C31 C32 H32 119.8
C33 C32 H32 119.8
C28 C33 C32 119.9(2)
C28 C33 H33 120.0
C32 C33 H33 120.0
C35 C34 Mo1 176.33(18)
C34 C35 C36 177.6(2)
O2 C36 O1 121.9(2)
O2 C36 C35 126.6(2)
O1 C36 C35 111.46(19)
O1 C37 H37A 109.5
O1 C37 H37B 109.5
H37A C37 H37B 109.5
O1 C37 H37C 109.5
H37A C37 H37C 109.5
H37B C37 H37C 109.5

loop_
_geom_bond_atom_site_label_1
_geom_bond_atom_site_label_2
_geom_bond_distance
Mo1 C34 2.146(2)
Mo1 C5 2.282(2)
Mo1 C3 2.289(2)
Mo1 C7 2.295(2)
Mo1 C1 2.297(2)
Mo1 C2 2.302(2)
Mo1 C6 2.309(2)
Mo1 C4 2.333(2)
Mo1 P2 2.4686(6)
Mo1 P1 2.4731(6)
P1 C14 1.824(2)
P1 C20 1.837(2)
P1 C8 1.842(2)
P2 C28 1.829(2)
P2 C22 1.839(2)
P2 C21 1.854(2)
O1 C36 1.360(3)
O1 C37 1.429(3)
O2 C36 1.213(3)
C1 C2 1.394(3)
C1 C7 1.420(3)
C1 H1 0.9300
C2 C3 1.416(3)
C2 H2 0.9300
C3 C4 1.411(3)
C3 H3 0.9300
C4 C5 1.406(3)
C4 H4 0.9300
C5 C6 1.422(3)
C5 H5 0.9300
C6 C7 1.399(3)
C6 H6 0.9300
C7 H7 0.9300
C8 C13 1.386(3)
C8 C9 1.398(3)
C9 C10 1.388(3)
C9 H9 0.9300
C10 C11 1.383(3)
C10 H10 0.9300
C11 C12 1.381(3)
C11 H11 0.9300
C12 C13 1.397(3)
C12 H12 0.9300
C13 H13 0.9300
C14 C15 1.391(3)
C14 C19 1.392(3)
C15 C16 1.389(3)
C15 H15 0.9300
C16 C17 1.382(3)
C16 H16 0.9300
C17 C18 1.377(3)
C17 H17 0.9300
C18 C19 1.390(3)
C18 H18 0.9300
C19 H19 0.9300
C20 C21 1.526(3)
C20 H20A 0.9700
C20 H20B 0.9700
C21 H21A 0.9700
C21 H21B 0.9700
C22 C27 1.391(3)
C22 C23 1.396(3)
C23 C24 1.388(3)
C23 H23 0.9300
C24 C25 1.382(3)
C24 H24 0.9300
C25 C26 1.377(3)
C25 H25 0.9300
C26 C27 1.391(3)
C26 H26 0.9300
C27 H27 0.9300
C28 C33 1.393(3)
C28 C29 1.393(3)
C29 C30 1.386(3)
C29 H29 0.9300
C30 C31 1.385(4)
C30 H30 0.9300
C31 C32 1.374(4)
C31 H31 0.9300
C32 C33 1.399(3)
C32 H32 0.9300
C33 H33 0.9300
C34 C35 1.179(3)
C35 C36 1.436(3)
C37 H37A 0.9600
C37 H37B 0.9600
C37 H37C 0.9600

loop_
_geom_torsion_atom_site_label_1
_geom_torsion_atom_site_label_2
_geom_torsion_atom_site_label_3
_geom_torsion_atom_site_label_4
_geom_torsion
C34 Mo1 P1 C14 64.06(9)
C5 Mo1 P1 C14 -135.83(11)
C3 Mo1 P1 C14 -79.53(10)
C7 Mo1 P1 C14 4.92(14)
C1 Mo1 P1 C14 -16.02(10)
C2 Mo1 P1 C14 -43.89(10)
C6 Mo1 P1 C14 -152.9(4)
C4 Mo1 P1 C14 -111.28(10)
P2 Mo1 P1 C14 146.47(8)
C34 Mo1 P1 C20 -54.38(9)
C5 Mo1 P1 C20 105.73(11)
C3 Mo1 P1 C20 162.04(9)
C7 Mo1 P1 C20 -113.51(13)
C1 Mo1 P1 C20 -134.45(10)
C2 Mo1 P1 C20 -162.33(9)
C6 Mo1 P1 C20 88.7(4)
C4 Mo1 P1 C20 130.29(9)
P2 Mo1 P1 C20 28.04(7)
C34 Mo1 P1 C8 -169.43(9)
C5 Mo1 P1 C8 -9.33(11)
C3 Mo1 P1 C8 46.98(10)
C7 Mo1 P1 C8 131.43(14)
C1 Mo1 P1 C8 110.49(10)
C2 Mo1 P1 C8 82.62(10)
C6 Mo1 P1 C8 -26.4(4)
C4 Mo1 P1 C8 15.23(10)
P2 Mo1 P1 C8 -87.02(8)
C34 Mo1 P2 C28 -41.42(9)
C5 Mo1 P2 C28 100.15(9)
C3 Mo1 P2 C28 158.29(11)
C7 Mo1 P2 C28 37.59(10)
C1 Mo1 P2 C28 16.77(17)
C2 Mo1 P2 C28 178.4(3)
C6 Mo1 P2 C28 64.75(9)
C4 Mo1 P2 C28 132.72(9)
P1 Mo1 P2 C28 -122.21(8)
C34 Mo1 P2 C22 -166.71(9)
C5 Mo1 P2 C22 -25.15(10)
C3 Mo1 P2 C22 32.99(11)
C7 Mo1 P2 C22 -87.70(10)
C1 Mo1 P2 C22 -108.53(16)
C2 Mo1 P2 C22 53.1(3)
C6 Mo1 P2 C22 -60.55(10)
C4 Mo1 P2 C22 7.42(10)
P1 Mo1 P2 C22 112.50(8)
C34 Mo1 P2 C21 76.99(9)
C5 Mo1 P2 C21 -141.45(9)
C3 Mo1 P2 C21 -83.31(11)
C7 Mo1 P2 C21 156.00(10)
C1 Mo1 P2 C21 135.17(16)
C2 Mo1 P2 C21 -63.2(3)
C6 Mo1 P2 C21 -176.85(9)
C4 Mo1 P2 C21 -108.88(9)
P1 Mo1 P2 C21 -3.80(7)
C34 Mo1 C1 C2 -129.43(14)
C5 Mo1 C1 C2 89.51(14)
C3 Mo1 C1 C2 23.17(13)
C7 Mo1 C1 C2 142.8(2)
C6 Mo1 C1 C2 120.44(15)
C4 Mo1 C1 C2 54.01(14)
P2 Mo1 C1 C2 173.48(12)
P1 Mo1 C1 C2 -53.69(15)
C34 Mo1 C1 C7 87.74(13)
C5 Mo1 C1 C7 -53.33(13)
C3 Mo1 C1 C7 -119.66(15)
C2 Mo1 C1 C7 -142.8(2)
C6 Mo1 C1 C7 -22.39(12)
C4 Mo1 C1 C7 -88.83(13)
P2 Mo1 C1 C7 30.6(2)
P1 Mo1 C1 C7 163.47(11)
C7 C1 C2 C3 -0.2(4)
Mo1 C1 C2 C3 -47.8(2)
C7 C1 C2 Mo1 47.6(2)
C34 Mo1 C2 C1 54.45(15)
C5 Mo1 C2 C1 -88.81(14)
C3 Mo1 C2 C1 -141.9(2)
C7 Mo1 C2 C1 -22.69(13)
C6 Mo1 C2 C1 -52.68(14)
C4 Mo1 C2 C1 -118.59(15)
P2 Mo1 C2 C1 -167.3(2)
P1 Mo1 C2 C1 134.81(13)
C34 Mo1 C2 C3 -163.61(12)
C5 Mo1 C2 C3 53.13(13)
C7 Mo1 C2 C3 119.25(14)
C1 Mo1 C2 C3 141.9(2)
C6 Mo1 C2 C3 89.26(13)
C4 Mo1 C2 C3 23.35(12)
P2 Mo1 C2 C3 -25.4(4)
P1 Mo1 C2 C3 -83.25(12)
C1 C2 C3 C4 -2.9(4)
Mo1 C2 C3 C4 -51.0(2)
C1 C2 C3 Mo1 48.0(2)
C34 Mo1 C3 C4 167.14(12)
C5 Mo1 C3 C4 21.28(12)
C7 Mo1 C3 C4 87.59(13)
C1 Mo1 C3 C4 118.38(14)
C2 Mo1 C3 C4 141.18(19)
C6 Mo1 C3 C4 52.18(13)
P2 Mo1 C3 C4 -45.84(14)
P1 Mo1 C3 C4 -120.23(12)
C34 Mo1 C3 C2 25.97(19)
C5 Mo1 C3 C2 -119.90(14)
C7 Mo1 C3 C2 -53.58(13)
C1 Mo1 C3 C2 -22.80(13)
C6 Mo1 C3 C2 -89.00(13)
C4 Mo1 C3 C2 -141.18(19)
P2 Mo1 C3 C2 172.99(10)
P1 Mo1 C3 C2 98.59(12)
C2 C3 C4 C5 7.1(4)
Mo1 C3 C4 C5 -43.4(2)
C2 C3 C4 Mo1 50.4(2)
C34 Mo1 C4 C5 65.0(6)
C3 Mo1 C4 C5 144.77(19)
C7 Mo1 C4 C5 54.52(13)
C1 Mo1 C4 C5 90.64(13)
C2 Mo1 C4 C5 121.19(14)
C6 Mo1 C4 C5 23.90(12)
P2 Mo1 C4 C5 -68.14(12)
P1 Mo1 C4 C5 -150.39(11)
C34 Mo1 C4 C3 -79.8(6)
C5 Mo1 C4 C3 -144.77(19)
C7 Mo1 C4 C3 -90.25(13)
C1 Mo1 C4 C3 -54.13(13)
C2 Mo1 C4 C3 -23.58(12)
C6 Mo1 C4 C3 -120.87(14)
P2 Mo1 C4 C3 147.09(11)
P1 Mo1 C4 C3 64.84(12)
C3 C4 C5 C6 -7.9(4)
Mo1 C4 C5 C6 -51.4(2)
C3 C4 C5 Mo1 43.5(2)
C34 Mo1 C5 C4 -168.63(12)
C3 Mo1 C5 C4 -21.33(12)
C7 Mo1 C5 C4 -118.08(14)
C1 Mo1 C5 C4 -87.26(13)
C2 Mo1 C5 C4 -51.94(13)
C6 Mo1 C5 C4 -140.78(19)
P2 Mo1 C5 C4 116.29(12)
P1 Mo1 C5 C4 43.15(16)
C34 Mo1 C5 C6 -27.85(18)
C3 Mo1 C5 C6 119.45(14)
C7 Mo1 C5 C6 22.70(12)
C1 Mo1 C5 C6 53.53(13)
C2 Mo1 C5 C6 88.85(13)
C4 Mo1 C5 C6 140.78(19)
P2 Mo1 C5 C6 -102.93(12)
P1 Mo1 C5 C6 -176.07(9)
C4 C5 C6 C7 4.7(4)
Mo1 C5 C6 C7 -47.2(2)
C4 C5 C6 Mo1 51.9(2)
C34 Mo1 C6 C7 -55.94(14)
C5 Mo1 C6 C7 142.12(19)
C3 Mo1 C6 C7 88.64(13)
C1 Mo1 C6 C7 22.78(12)
C2 Mo1 C6 C7 52.68(13)
C4 Mo1 C6 C7 118.61(14)
P2 Mo1 C6 C7 -138.33(12)
P1 Mo1 C6 C7 162.2(3)
C34 Mo1 C6 C5 161.93(12)
C3 Mo1 C6 C5 -53.48(13)
C7 Mo1 C6 C5 -142.12(19)
C1 Mo1 C6 C5 -119.34(14)
C2 Mo1 C6 C5 -89.44(13)
C4 Mo1 C6 C5 -23.51(13)
P2 Mo1 C6 C5 79.55(12)
P1 Mo1 C6 C5 20.1(5)
C5 C6 C7 C1 -1.3(4)
Mo1 C6 C7 C1 -48.1(2)
C5 C6 C7 Mo1 46.9(2)
C2 C1 C7 C6 0.5(4)
Mo1 C1 C7 C6 48.4(2)
C2 C1 C7 Mo1 -47.9(2)
C34 Mo1 C7 C6 127.46(13)
C5 Mo1 C7 C6 -23.13(12)
C3 Mo1 C7 C6 -89.58(13)
C1 Mo1 C7 C6 -142.67(19)
C2 Mo1 C7 C6 -120.41(14)
C4 Mo1 C7 C6 -53.98(13)
P2 Mo1 C7 C6 51.38(14)
P1 Mo1 C7 C6 -174.85(10)
C34 Mo1 C7 C1 -89.87(13)
C5 Mo1 C7 C1 119.55(14)
C3 Mo1 C7 C1 53.09(14)
C2 Mo1 C7 C1 22.26(13)
C6 Mo1 C7 C1 142.67(19)
C4 Mo1 C7 C1 88.69(14)
P2 Mo1 C7 C1 -165.95(11)
P1 Mo1 C7 C1 -32.2(2)
C14 P1 C8 C13 133.73(17)
C20 P1 C8 C13 -117.98(17)
Mo1 P1 C8 C13 1.1(2)
C14 P1 C8 C9 -50.3(2)
C20 P1 C8 C9 58.04(19)
Mo1 P1 C8 C9 177.11(15)
C13 C8 C9 C10 0.6(3)
P1 C8 C9 C10 -175.6(2)
C8 C9 C10 C11 -0.4(4)
C9 C10 C11 C12 0.1(4)
C10 C11 C12 C13 0.2(3)
C9 C8 C13 C12 -0.3(3)
P1 C8 C13 C12 175.78(15)
C11 C12 C13 C8 -0.1(3)
C20 P1 C14 C15 34.10(19)
C8 P1 C14 C15 137.95(18)
Mo1 P1 C14 C15 -85.71(18)
C20 P1 C14 C19 -149.78(17)
C8 P1 C14 C19 -45.93(19)
Mo1 P1 C14 C19 90.42(17)
C19 C14 C15 C16 0.1(3)
P1 C14 C15 C16 176.22(18)
C14 C15 C16 C17 0.9(4)
C15 C16 C17 C18 -1.3(4)
C16 C17 C18 C19 0.6(4)
C17 C18 C19 C14 0.4(4)
C15 C14 C19 C18 -0.7(3)
P1 C14 C19 C18 -176.96(18)
C14 P1 C20 C21 -177.72(13)
C8 P1 C20 C21 76.89(15)
Mo1 P1 C20 C21 -52.53(14)
P1 C20 C21 P2 50.58(17)
C28 P2 C21 C20 96.55(15)
C22 P2 C21 C20 -157.68(15)
Mo1 P2 C21 C20 -27.06(16)
C28 P2 C22 C27 14.1(2)
C21 P2 C22 C27 -94.18(19)
Mo1 P2 C22 C27 144.37(15)
C28 P2 C22 C23 -170.78(16)
C21 P2 C22 C23 80.97(17)
Mo1 P2 C22 C23 -40.47(19)
C27 C22 C23 C24 0.1(3)
P2 C22 C23 C24 -175.31(17)
C22 C23 C24 C25 -0.5(3)
C23 C24 C25 C26 0.3(4)
C24 C25 C26 C27 0.4(4)
C23 C22 C27 C26 0.6(3)
P2 C22 C27 C26 175.72(18)
C25 C26 C27 C22 -0.9(4)
C22 P2 C28 C33 -122.26(17)
C21 P2 C28 C33 -18.90(19)
Mo1 P2 C28 C33 102.05(17)
C22 P2 C28 C29 60.55(18)
C21 P2 C28 C29 163.91(16)
Mo1 P2 C28 C29 -75.14(17)
C33 C28 C29 C30 1.5(3)
P2 C28 C29 C30 178.75(17)
C28 C29 C30 C31 -1.0(3)
C29 C30 C31 C32 -0.2(3)
C30 C31 C32 C33 0.9(4)
C29 C28 C33 C32 -0.8(3)
P2 C28 C33 C32 -177.97(17)
C31 C32 C33 C28 -0.4(3)
C5 Mo1 C34 C35 -92(3)
C3 Mo1 C34 C35 143(3)
C7 Mo1 C34 C35 -137(3)
C1 Mo1 C34 C35 -173(3)
C2 Mo1 C34 C35 158(3)
C6 Mo1 C34 C35 -109(3)
C4 Mo1 C34 C35 -148(3)
P2 Mo1 C34 C35 -13(3)
P1 Mo1 C34 C35 66(3)
Mo1 C34 C35 C36 -1(8)
C37 O1 C36 O2 1.5(3)
C37 O1 C36 C35 -178.38(19)
C34 C35 C36 O2 92(6)
C34 C35 C36 O1 -88(6)
